data_1550322
loop_
_publ_author_name
'Ziegler, Christoph G. P.'
'Maier, Thomas M.'
'Pelties, Stefan'
'Taube, Clemens'
'Hennersdorf, Felix'
'Ehlers, A.W.'
'Weigand, Jan J.'
'Wolf, Robert'

_publ_section_title
;
 Construction of Alkyl-Substituted Pentaphosphido Ligands in the
 Coordination Sphere of Cobalt
;
_journal_name_full 'Chemical Science'
_journal_paper_doi 10.1039/C8SC04745F
_journal_year 2019
_chemical_formula_moiety 'C65 H83 Co Ga N4 P5, C4 H7.16 O'
_chemical_formula_sum 'C69 H89.27 Co Ga N4 O P5'
_chemical_formula_weight 1274.21
_chemical_properties_physical Air-sensitive,Moisture-sensitive
_space_group_crystal_system triclinic
_space_group_IT_number 2
_space_group_name_Hall '-P 1'
_space_group_name_H-M_alt 'P -1'
_symmetry_space_group_name_Hall '-P 1'
_symmetry_space_group_name_H-M 'P -1'
_atom_sites_solution_hydrogens geom
_atom_sites_solution_primary dual
_audit_creation_date 2018-08-13
_audit_creation_method
;
Olex2 1.2-alpha
(compiled 2018.07.26 svn.r3523 for OlexSys, GUI svn.r5532)
;
_audit_update_record
;
2018-08-13 deposited with the CCDC.
2018-11-30 downloaded from the CCDC.
;
_cell_angle_alpha 97.670(2)
_cell_angle_beta 101.165(2)
_cell_angle_gamma 94.952(2)
_cell_formula_units_Z 2
_cell_length_a 12.5761(4)
_cell_length_b 16.9742(4)
_cell_length_c 17.4872(4)
_cell_measurement_reflns_used 13515
_cell_measurement_temperature 123(1)
_cell_measurement_theta_max 73.8280
_cell_measurement_theta_min 4.1890
_cell_volume 3605.33(17)
_computing_cell_refinement 'CrysAlisPro 1.171.38.42b (Rigaku OD, 2015)'
_computing_data_collection 'CrysAlisPro 1.171.38.42b (Rigaku OD, 2015)'
_computing_data_reduction 'CrysAlisPro 1.171.38.42b (Rigaku OD, 2015)'
_computing_molecular_graphics 'Olex2 (Dolomanov et al., 2009)'
_computing_publication_material 'Olex2 (Dolomanov et al., 2009)'
_computing_structure_refinement 'ShelXL (Sheldrick, 2015)'
_computing_structure_solution 'ShelXT (Sheldrick, 2015)'
_diffrn_ambient_environment air
_diffrn_ambient_temperature 123(1)
_diffrn_detector 'CCD plate'
_diffrn_detector_area_resol_mean 4.2047
_diffrn_detector_type TitanS2
_diffrn_measured_fraction_theta_full 0.980
_diffrn_measured_fraction_theta_max 0.935
_diffrn_measurement_details
;
List of Runs (angles in degrees, time in seconds):

  # Type    Start    End  Width  t~exp~   \w     \q     \k     \f   Frames
#--------------------------------------------------------------------------
  1  \w    -66.00  25.00   0.50   10.00    --  -44.94  57.00-180.00  182
  2  \w     15.00 116.00   0.50   10.00    --   44.94  77.00  30.00  202
  3  \w    -20.00  75.00   0.50   10.00    --   44.94 -99.00 -60.00  190
  4  \w     61.00 129.00   0.50   40.00    --  104.50 -45.00-180.00  136
  5  \w     34.00 135.00   0.50   40.00    --  104.50 -15.00   0.00  202
  6  \w     29.00 109.00   0.50   40.00    --  104.50 -94.00-120.00  160
  7  \w     38.00 114.00   0.50   40.00    --  104.50 -45.00  90.00  152
  8  \w     40.00 131.00   0.50   40.00    --  104.50 -61.00 -60.00  182
  9  \w     45.00 121.00   0.50   40.00    --  104.50-125.00 150.00  152
 10  \w     66.00 168.00   0.50   40.00    --  104.50  15.00  30.00  204
;
_diffrn_measurement_device 'four-circle diffractometer'
_diffrn_measurement_device_type 'GV1000, TitanS2'
_diffrn_measurement_method '\w scans'
_diffrn_orient_matrix_type 'CrysAlisPro convention (1999,Acta A55,543-557)'
_diffrn_orient_matrix_UB_11 -0.0076929000
_diffrn_orient_matrix_UB_12 -0.0831611000
_diffrn_orient_matrix_UB_13 0.0259942000
_diffrn_orient_matrix_UB_21 0.1236927000
_diffrn_orient_matrix_UB_22 -0.0011241000
_diffrn_orient_matrix_UB_23 0.0060424000
_diffrn_orient_matrix_UB_31 0.0210216000
_diffrn_orient_matrix_UB_32 0.0397825000
_diffrn_orient_matrix_UB_33 0.0868680000
_diffrn_radiation_monochromator mirror
_diffrn_radiation_probe x-ray
_diffrn_radiation_type CuK\a
_diffrn_radiation_wavelength 1.54184
_diffrn_reflns_av_R_equivalents 0.0558
_diffrn_reflns_av_unetI/netI 0.0463
_diffrn_reflns_Laue_measured_fraction_full 0.980
_diffrn_reflns_Laue_measured_fraction_max 0.935
_diffrn_reflns_limit_h_max 15
_diffrn_reflns_limit_h_min -14
_diffrn_reflns_limit_k_max 20
_diffrn_reflns_limit_k_min -15
_diffrn_reflns_limit_l_max 21
_diffrn_reflns_limit_l_min -16
_diffrn_reflns_number 21456
_diffrn_reflns_point_group_measured_fraction_full 0.980
_diffrn_reflns_point_group_measured_fraction_max 0.935
_diffrn_reflns_theta_full 67.684
_diffrn_reflns_theta_max 73.972
_diffrn_reflns_theta_min 3.606
_diffrn_source 'gradient vaccum rotating-anode X-ray tube'
_diffrn_source_type 'GV1000 (Cu) X-ray Source'
_exptl_absorpt_coefficient_mu 3.620
_exptl_absorpt_correction_T_max 1.00000
_exptl_absorpt_correction_T_min 0.69538
_exptl_absorpt_correction_type multi-scan
_exptl_absorpt_process_details
;
CrysAlisPro 1.171.38.42b (Rigaku Oxford Diffraction, 2015)
Empirical absorption correction using spherical harmonics,
 implemented in SCALE3 ABSPACK scaling algorithm.
;
_exptl_crystal_colour 'dark violet'
_exptl_crystal_colour_modifier dark
_exptl_crystal_colour_primary violet
_exptl_crystal_density_diffrn 1.174
_exptl_crystal_description plate
_exptl_crystal_F_000 1345
_exptl_crystal_recrystallization_method 'Re-crystallisation from solvent: n-hexane'
_exptl_crystal_size_max 0.333
_exptl_crystal_size_mid 0.212
_exptl_crystal_size_min 0.155
_refine_diff_density_max 1.641
_refine_diff_density_min -1.352
_refine_diff_density_rms 0.106
_refine_ls_extinction_method none
_refine_ls_goodness_of_fit_ref 1.048
_refine_ls_hydrogen_treatment constr
_refine_ls_matrix_type full
_refine_ls_number_parameters 733
_refine_ls_number_reflns 13684
_refine_ls_number_restraints 13
_refine_ls_restrained_S_all 1.048
_refine_ls_R_factor_all 0.0667
_refine_ls_R_factor_gt 0.0647
_refine_ls_shift/su_max 0.001
_refine_ls_shift/su_mean 0.000
_refine_ls_structure_factor_coef Fsqd
_refine_ls_weighting_details 'w=1/[\s^2^(Fo^2^)+(0.1370P)^2^+1.1744P] where P=(Fo^2^+2Fc^2^)/3'
_refine_ls_weighting_scheme calc
_refine_ls_wR_factor_gt 0.1798
_refine_ls_wR_factor_ref 0.1832
_reflns_Friedel_coverage 0.000
_reflns_number_gt 12927
_reflns_number_total 13684
_reflns_threshold_expression 'I > 2\s(I)'
_cod_data_source_file c8sc04745f2.cif
_cod_data_source_block 4_[MesBIAN)Co(P5)(iPr)2Ga(Dippnacnac)]_multicrystal1
_cod_database_code 1550322
_shelx_shelxl_version_number 2014/7
_chemical_oxdiff_formula 'C69  O1 H87 N2 P5 Co1 Ga1'
_shelx_space_group_comment
;
The symmetry employed for this shelxl refinement is uniquely defined
by the following loop, which should always be used as a source of
symmetry information in preference to the above space-group names.
They are only intended as comments.
;
_olex2_refinement_description
;
1. Fixed Uiso
 At 1.2 times of:
  All C(H) groups, All C(H,H) groups, All C(H,H,H,H) groups
 At 1.5 times of:
  All C(H,H,H) groups
2. Restrained distances
 C4-C2 \\sim C3-C1
 with sigma of 0.001
 O3-C3 \\sim O3-C4
 with sigma of 0.001
 O3-C4 \\sim O5-C0AA \\sim O5-C3 \\sim O3-C3
 with sigma of 0.001
 C2-C1 \\sim C3-C1 \\sim C2-C0AA \\sim C4-C2
 with sigma of 0.001
 C4-C1 \\sim C3-C2
 with sigma of 0.001
3. Uiso/Uaniso restraints and constraints
Uanis(O3) = Uanis(O5)
Uanis(C1) = Uanis(C2) = Uanis(C3) = Uanis(C4) = Uanis(O5)
Uanis(C0AA) = Uanis(C2) = Uanis(C4) = Uanis(C1) = Uanis(C3)
4. Others
 Sof(H2BD)=Sof(H2BE)=Sof(C4)=Sof(H4A)=Sof(H4B)=Sof(O3)=1-FVAR(1)
 Sof(H2AB)=Sof(H2AC)=Sof(H3A)=Sof(H3B)=Sof(O5)=Sof(C0AA)=Sof(H0AB)=Sof(H0AC)=
 FVAR(1)
5.a Ternary CH refined with riding coordinates:
 C010(H010), C013(H013), C014(H014), C01G(H01L), C01T(H3AA), C021(H021)
5.b Secondary CH2 refined with riding coordinates:
 C1(H1A,H1B), C2(H2BD,H2BE), C2(H2AB,H2AC), C3(H3A,H3B), C4(H4A,H4B),
 C0AA(H0AB,H0AC)
5.c Aromatic/amide H refined with riding coordinates:
 C00H(H00H), C00S(H00S), C00T(H00T), C00V(H00V), C00X(H00X), C012(H012),
 C015(H015), C017(H017), C019(H019), C01A(H01D), C01C(H01H), C01J(H01S),
 C01K(H01T), C01L(H01U), C01O(H01Z), C01Q(H0AA), C01X(H7AA)
5.d Idealised Me refined as rotating group:
 C00W(H00A,H00B,H00C), C011(H01A,H01B,H01C), C01B(H01E,H01F,H01G), C01F(H01I,
 H01J,H01K), C01H(H01M,H01N,H01O), C01I(H01P,H01Q,H01R), C01M(H01V,H01W,H01X),
 C01N(H01Y,H,HA), C01P(H01,HB,HC), C01R(H1AA,HD,HE), C01S(H2AA,HF,HG),
 C01U(H4AA,HH,HI), C01V(H5AA,HJ,HK), C01W(H6AA,HL,HM), C01Y(H8AA,HN,HO),
 C01Z(H9AA,HP,HQ), C020(H02A,H02B,H02C), C022(H02D,H02E,H02F), C023(H02G,H02H,
 H02I), C024(H02J,H02K,H02L)
;
_olex2_submission_special_instructions 'No special instructions were received'
_oxdiff_exptl_absorpt_empirical_details
;
Empirical correction (ABSPACK) includes:
- Absorption correction using spherical harmonics
- Frame scaling
- Detector area scaling
;
_oxdiff_exptl_absorpt_empirical_full_max 6.028
_oxdiff_exptl_absorpt_empirical_full_min 0.272

loop_
_space_group_symop_operation_xyz
'x, y, z'
'-x, -y, -z'

loop_
_atom_site_label
_atom_site_type_symbol
_atom_site_fract_x
_atom_site_fract_y
_atom_site_fract_z
_atom_site_U_iso_or_equiv
_atom_site_adp_type
_atom_site_occupancy
_atom_site_site_symmetry_order
_atom_site_calc_flag
_atom_site_refinement_flags_posn
_atom_site_refinement_flags_occupancy
_atom_site_disorder_assembly
_atom_site_disorder_group
Ga01 Ga 0.65867(2) 0.83100(2) 0.26107(2) 0.01812(11) Uani 1 1 d . . . .
Co02 Co 0.41408(3) 0.72715(2) 0.28848(2) 0.01926(13) Uani 1 1 d . . . .
P003 P 0.51167(6) 0.80412(4) 0.40355(4) 0.02397(16) Uani 1 1 d . . . .
P004 P 0.47048(5) 0.81796(4) 0.21039(4) 0.02214(16) Uani 1 1 d . . . .
P005 P 0.60405(5) 0.73102(4) 0.33681(4) 0.02107(16) Uani 1 1 d . . . .
P006 P 0.42407(6) 0.86619(4) 0.31568(4) 0.02595(17) Uani 1 1 d . . . .
P007 P 0.68847(6) 0.68078(4) 0.44141(4) 0.02628(17) Uani 1 1 d . . . .
N008 N 0.76081(18) 0.80321(14) 0.19174(12) 0.0225(4) Uani 1 1 d . . . .
N009 N 0.31368(18) 0.67122(14) 0.34151(12) 0.0215(4) Uani 1 1 d . . . .
N00A N 0.73282(18) 0.93912(13) 0.30700(12) 0.0212(4) Uani 1 1 d . . . .
N00B N 0.33150(17) 0.65686(13) 0.19628(12) 0.0208(4) Uani 1 1 d . . . .
C00C C 0.6773(2) 1.01348(16) 0.42176(16) 0.0238(5) Uani 1 1 d . . . .
C00D C 0.1623(2) 0.55079(16) 0.30060(15) 0.0227(5) Uani 1 1 d . . . .
C00E C 0.2931(2) 0.68574(16) 0.42032(15) 0.0214(5) Uani 1 1 d . . . .
C00F C 0.2579(2) 0.60439(16) 0.21256(15) 0.0220(5) Uani 1 1 d . . . .
C00G C 0.6734(2) 1.00075(16) 0.34003(16) 0.0243(5) Uani 1 1 d . . . .
C00H C 0.1912(2) 0.74889(17) 0.50913(16) 0.0263(5) Uani 1 1 d . . . .
H00H H 0.1397 0.7845 0.5196 0.032 Uiso 1 1 calc R . . .
C00I C 0.3312(2) 0.65756(16) 0.11417(15) 0.0231(5) Uani 1 1 d . . . .
C00J C 0.4032(2) 0.61547(17) 0.07852(16) 0.0262(6) Uani 1 1 d . . . .
C00K C 0.7267(2) 0.74427(18) 0.12104(15) 0.0258(6) Uani 1 1 d . . . .
C00L C 0.3418(2) 0.64385(17) 0.47862(16) 0.0259(5) Uani 1 1 d . . . .
C00M C 0.1230(2) 0.50863(17) 0.22332(16) 0.0242(5) Uani 1 1 d . . . .
C00N C 0.2174(2) 0.73949(17) 0.43473(15) 0.0236(5) Uani 1 1 d . . . .
C00O C 0.7529(2) 0.66535(18) 0.12153(16) 0.0279(6) Uani 1 1 d . . . .
C00P C 0.1770(2) 0.53971(16) 0.16701(15) 0.0231(5) Uani 1 1 d . . . .
C00Q C 0.2488(2) 0.61194(16) 0.29355(15) 0.0214(5) Uani 1 1 d . . . .
C00R C 0.8580(2) 0.84636(18) 0.20093(16) 0.0280(6) Uani 1 1 d . . . .
C00S C 0.6273(2) 1.07714(18) 0.45241(18) 0.0302(6) Uani 1 1 d . . . .
H00S H 0.6299 1.0875 0.5075 0.036 Uiso 1 1 calc R . . .
C00T C 0.1161(2) 0.52812(18) 0.36137(16) 0.0274(6) Uani 1 1 d . . . .
H00T H 0.1395 0.5556 0.4138 0.033 Uiso 1 1 calc R . . .
C00U C 0.8335(2) 0.96249(18) 0.29922(16) 0.0268(6) Uani 1 1 d . . . .
C00V C 0.1444(2) 0.50528(18) 0.08896(17) 0.0293(6) Uani 1 1 d . . . .
H00V H 0.1777 0.5248 0.0498 0.035 Uiso 1 1 calc R . . .
C00W C 0.1645(2) 0.78393(19) 0.37185(17) 0.0294(6) Uani 1 1 d . . . .
H00A H 0.2206 0.8180 0.3558 0.044 Uiso 1 1 calc GR . . .
H00B H 0.1134 0.8173 0.3925 0.044 Uiso 1 1 calc GR . . .
H00C H 0.1248 0.7456 0.3262 0.044 Uiso 1 1 calc GR . . .
C00X C 0.0329(2) 0.46252(19) 0.34267(18) 0.0315(6) Uani 1 1 d . . . .
H00X H 0.0016 0.4458 0.3840 0.038 Uiso 1 1 calc R . . .
C00Y C 0.2572(2) 0.70095(18) 0.07171(16) 0.0274(6) Uani 1 1 d . . . .
C00Z C 0.6748(3) 0.7692(2) 0.05138(17) 0.0337(7) Uani 1 1 d . . . .
C010 C 0.8014(3) 0.63503(18) 0.19691(17) 0.0310(6) Uani 1 1 d . . . .
H010 H 0.7661 0.6597 0.2393 0.037 Uiso 1 1 calc R . . .
C011 C 0.6840(3) 0.9547(2) 0.54846(17) 0.0358(7) Uani 1 1 d . . . .
H01A H 0.7069 1.0044 0.5859 0.054 Uiso 1 1 calc GR . . .
H01B H 0.7093 0.9095 0.5735 0.054 Uiso 1 1 calc GR . . .
H01C H 0.6042 0.9469 0.5327 0.054 Uiso 1 1 calc GR . . .
C012 C 0.4001(3) 0.61775(19) -0.00152(17) 0.0328(6) Uani 1 1 d . . . .
H012 H 0.4483 0.5887 -0.0267 0.039 Uiso 1 1 calc R . . .
C013 C 0.7333(2) 0.95988(17) 0.47556(16) 0.0258(5) Uani 1 1 d . . . .
H013 H 0.7215 0.9047 0.4447 0.031 Uiso 1 1 calc R . . .
C014 C 0.8114(2) 0.7567(2) 0.47870(17) 0.0325(6) Uani 1 1 d . . . .
H014 H 0.7824 0.8097 0.4859 0.039 Uiso 1 1 calc R . . .
C015 C 0.8948(2) 0.91499(19) 0.25688(17) 0.0296(6) Uani 1 1 d . . . .
H015 H 0.9710 0.9315 0.2675 0.036 Uiso 1 1 calc R . . .
C016 C 0.2377(2) 0.70816(18) 0.56810(16) 0.0287(6) Uani 1 1 d . . . .
C017 C 0.3137(2) 0.65629(18) 0.55236(16) 0.0285(6) Uani 1 1 d . . . .
H017 H 0.3472 0.6288 0.5928 0.034 Uiso 1 1 calc R . . .
C018 C 0.6156(3) 1.04682(18) 0.29005(18) 0.0334(6) Uani 1 1 d . . . .
C019 C 0.7322(3) 0.6148(2) 0.04900(18) 0.0367(7) Uani 1 1 d . . . .
H019 H 0.7499 0.5614 0.0476 0.044 Uiso 1 1 calc R . . .
C01A C 0.5738(3) 1.12537(18) 0.4036(2) 0.0346(7) Uani 1 1 d . . . .
H01D H 0.5422 1.1696 0.4256 0.041 Uiso 1 1 calc R . . .
C01B C 0.4184(3) 0.5837(2) 0.46115(19) 0.0346(7) Uani 1 1 d . . . .
H01E H 0.3769 0.5361 0.4269 0.052 Uiso 1 1 calc GR . . .
H01F H 0.4559 0.5685 0.5106 0.052 Uiso 1 1 calc GR . . .
H01G H 0.4723 0.6073 0.4346 0.052 Uiso 1 1 calc GR . . .
C01C C 0.6565(3) 0.7159(2) -0.01895(18) 0.0417(8) Uani 1 1 d . . . .
H01H H 0.6223 0.7324 -0.0667 0.050 Uiso 1 1 calc R . . .
C01D C 0.0404(2) 0.44498(18) 0.20363(18) 0.0305(6) Uani 1 1 d . . . .
C01E C 0.3290(3) 0.6610(2) -0.04537(16) 0.0343(7) Uani 1 1 d . . . .
C01F C 0.8865(3) 1.0467(2) 0.3323(2) 0.0364(7) Uani 1 1 d . . . .
H01I H 0.8733 1.0809 0.2912 0.055 Uiso 1 1 calc GR . . .
H01J H 0.9652 1.0462 0.3501 0.055 Uiso 1 1 calc GR . . .
H01K H 0.8552 1.0677 0.3769 0.055 Uiso 1 1 calc GR . . .
C01G C 0.7398(3) 0.59290(19) 0.38997(18) 0.0332(6) Uani 1 1 d . . . .
H01L H 0.7813 0.6108 0.3508 0.040 Uiso 1 1 calc R . . .
C01H C 0.7785(3) 0.5441(2) 0.19070(19) 0.0372(7) Uani 1 1 d . . . .
H01M H 0.7006 0.5274 0.1694 0.056 Uiso 1 1 calc GR . . .
H01N H 0.7988 0.5287 0.2432 0.056 Uiso 1 1 calc GR . . .
H01O H 0.8213 0.5180 0.1556 0.056 Uiso 1 1 calc GR . . .
C01I C 0.4823(3) 0.5705(2) 0.12613(18) 0.0347(7) Uani 1 1 d . . . .
H01P H 0.5299 0.6078 0.1693 0.052 Uiso 1 1 calc GR . . .
H01Q H 0.5267 0.5442 0.0922 0.052 Uiso 1 1 calc GR . . .
H01R H 0.4421 0.5299 0.1480 0.052 Uiso 1 1 calc GR . . .
C01J C 0.5662(3) 1.10982(19) 0.3236(2) 0.0382(7) Uani 1 1 d . . . .
H01S H 0.5269 1.1422 0.2905 0.046 Uiso 1 1 calc R . . .
C01K C 0.2583(3) 0.70229(19) -0.00756(17) 0.0328(6) Uani 1 1 d . . . .
H01T H 0.2093 0.7324 -0.0367 0.039 Uiso 1 1 calc R . . .
C01L C -0.0044(2) 0.4222(2) 0.26747(19) 0.0340(6) Uani 1 1 d . . . .
H01U H -0.0606 0.3788 0.2578 0.041 Uiso 1 1 calc R . . .
C01M C 0.8560(3) 0.9817(2) 0.5025(2) 0.0416(7) Uani 1 1 d . . . .
H01V H 0.8904 0.9747 0.4567 0.062 Uiso 1 1 calc GR . . .
H01W H 0.8851 0.9468 0.5399 0.062 Uiso 1 1 calc GR . . .
H01X H 0.8714 1.0376 0.5282 0.062 Uiso 1 1 calc GR . . .
C01N C 0.6406(3) 0.5327(2) 0.3467(2) 0.0395(7) Uani 1 1 d . . . .
H01Y H 0.6001 0.5151 0.3851 0.059 Uiso 1 1 calc GR . . .
H H 0.6659 0.4863 0.3188 0.059 Uiso 1 1 calc GR . . .
HA H 0.5929 0.5584 0.3087 0.059 Uiso 1 1 calc GR . . .
C01O C 0.0090(3) 0.4105(2) 0.12294(19) 0.0365(7) Uani 1 1 d . . . .
H01Z H -0.0472 0.3670 0.1067 0.044 Uiso 1 1 calc R . . .
C01P C 0.8911(3) 0.7649(2) 0.4237(2) 0.0402(7) Uani 1 1 d . . . .
H01 H 0.9274 0.7163 0.4182 0.060 Uiso 1 1 calc GR . . .
HB H 0.9459 0.8111 0.4457 0.060 Uiso 1 1 calc GR . . .
HC H 0.8512 0.7727 0.3718 0.060 Uiso 1 1 calc GR . . .
C01Q C 0.0602(3) 0.4403(2) 0.06813(18) 0.0366(7) Uani 1 1 d . . . .
H0AA H 0.0383 0.4163 0.0144 0.044 Uiso 1 1 calc R . . .
C01R C 0.9330(3) 0.8259(2) 0.1449(2) 0.0398(7) Uani 1 1 d . . . .
H1AA H 0.9247 0.7679 0.1284 0.060 Uiso 1 1 calc GR . . .
HD H 1.0088 0.8442 0.1716 0.060 Uiso 1 1 calc GR . . .
HE H 0.9141 0.8525 0.0985 0.060 Uiso 1 1 calc GR . . .
C01S C 0.2088(3) 0.7199(2) 0.64833(18) 0.0417(8) Uani 1 1 d . . . .
H2AA H 0.2309 0.7756 0.6733 0.063 Uiso 1 1 calc GR . . .
HF H 0.2469 0.6844 0.6812 0.063 Uiso 1 1 calc GR . . .
HG H 0.1298 0.7074 0.6426 0.063 Uiso 1 1 calc GR . . .
C01T C 0.6369(4) 0.8516(2) 0.04938(18) 0.0475(9) Uani 1 1 d . . . .
H3AA H 0.6427 0.8773 0.1052 0.057 Uiso 1 1 calc R . . .
C01U C 0.8146(3) 0.5534(2) 0.4502(2) 0.0455(8) Uani 1 1 d . . . .
H4AA H 0.8857 0.5858 0.4670 0.068 Uiso 1 1 calc GR . . .
HH H 0.8242 0.4997 0.4259 0.068 Uiso 1 1 calc GR . . .
HI H 0.7815 0.5494 0.4961 0.068 Uiso 1 1 calc GR . . .
C01V C 0.1781(3) 0.7451(2) 0.11070(19) 0.0395(7) Uani 1 1 d . . . .
H5AA H 0.1291 0.7067 0.1286 0.059 Uiso 1 1 calc GR . . .
HJ H 0.1351 0.7737 0.0728 0.059 Uiso 1 1 calc GR . . .
HK H 0.2185 0.7834 0.1560 0.059 Uiso 1 1 calc GR . . .
C01W C 0.3301(4) 0.6646(2) -0.13092(19) 0.0490(9) Uani 1 1 d . . . .
H6AA H 0.3919 0.6387 -0.1451 0.074 Uiso 1 1 calc GR . . .
HL H 0.3374 0.7206 -0.1392 0.074 Uiso 1 1 calc GR . . .
HM H 0.2619 0.6367 -0.1640 0.074 Uiso 1 1 calc GR . . .
C01X C 0.6870(3) 0.6401(2) -0.02054(18) 0.0418(8) Uani 1 1 d . . . .
H7AA H 0.6770 0.6052 -0.0693 0.050 Uiso 1 1 calc R . . .
C01Y C 0.9242(3) 0.6576(2) 0.2244(2) 0.0455(8) Uani 1 1 d . . . .
H8AA H 0.9609 0.6382 0.1821 0.068 Uiso 1 1 calc GR . . .
HN H 0.9505 0.6331 0.2711 0.068 Uiso 1 1 calc GR . . .
HO H 0.9402 0.7159 0.2375 0.068 Uiso 1 1 calc GR . . .
C01Z C 0.8711(3) 0.7456(3) 0.5609(2) 0.0504(9) Uani 1 1 d . . . .
H9AA H 0.8192 0.7443 0.5960 0.076 Uiso 1 1 calc GR . . .
HP H 0.9287 0.7903 0.5819 0.076 Uiso 1 1 calc GR . . .
HQ H 0.9037 0.6952 0.5574 0.076 Uiso 1 1 calc GR . . .
C020 C 0.5179(4) 0.8465(3) 0.0074(2) 0.0548(10) Uani 1 1 d . . . .
H02A H 0.5107 0.8253 -0.0486 0.082 Uiso 1 1 calc GR . . .
H02B H 0.4937 0.8999 0.0125 0.082 Uiso 1 1 calc GR . . .
H02C H 0.4729 0.8108 0.0312 0.082 Uiso 1 1 calc GR . . .
C021 C 0.6058(4) 1.0327(2) 0.2010(2) 0.0602(13) Uani 1 1 d . . . .
H021 H 0.6345 0.9809 0.1866 0.072 Uiso 1 1 calc R . . .
C022 C 0.6723(4) 1.0985(4) 0.1726(3) 0.0824(19) Uani 1 1 d . . . .
H02D H 0.6397 1.1487 0.1798 0.124 Uiso 1 1 calc GR . . .
H02E H 0.6724 1.0830 0.1166 0.124 Uiso 1 1 calc GR . . .
H02F H 0.7475 1.1060 0.2031 0.124 Uiso 1 1 calc GR . . .
C023 C 0.7080(5) 0.9054(3) 0.0116(3) 0.0734(14) Uani 1 1 d . . . .
H02G H 0.7823 0.9150 0.0436 0.110 Uiso 1 1 calc GR . . .
H02H H 0.6779 0.9565 0.0085 0.110 Uiso 1 1 calc GR . . .
H02I H 0.7095 0.8793 -0.0416 0.110 Uiso 1 1 calc GR . . .
C024 C 0.4878(5) 1.0258(3) 0.1585(3) 0.0782(17) Uani 1 1 d . . . .
H02J H 0.4457 0.9823 0.1751 0.117 Uiso 1 1 calc GR . . .
H02K H 0.4832 1.0146 0.1014 0.117 Uiso 1 1 calc GR . . .
H02L H 0.4579 1.0762 0.1714 0.117 Uiso 1 1 calc GR . . .
C1 C 0.4408(7) 0.3634(4) 0.2308(6) 0.1433(18) Uani 1 1 d D . . .
H1A H 0.5134 0.3940 0.2530 0.172 Uiso 1 1 calc R . . .
H1B H 0.4267 0.3581 0.1726 0.172 Uiso 1 1 calc R . . .
C2 C 0.3616(7) 0.3989(4) 0.2598(5) 0.1433(18) Uani 1 1 d D . . .
H2BD H 0.3246 0.4323 0.2229 0.172 Uiso 0.420(8) 1 calc R P A 2
H2BE H 0.3915 0.4327 0.3115 0.172 Uiso 0.420(8) 1 calc R P A 2
H2AB H 0.2987 0.3982 0.2157 0.172 Uiso 0.580(8) 1 calc R P A 1
H2AC H 0.3894 0.4557 0.2805 0.172 Uiso 0.580(8) 1 calc R P A 1
C3 C 0.4343(8) 0.2909(5) 0.2548(5) 0.1433(18) Uani 1 1 d D . . .
H3A H 0.5080 0.2733 0.2658 0.172 Uiso 0.580(8) 1 calc R P A 1
H3B H 0.3878 0.2513 0.2120 0.172 Uiso 0.580(8) 1 calc R P A 1
C4 C 0.2926(11) 0.3360(6) 0.2672(14) 0.1433(18) Uani 0.420(8) 1 d D P A 2
H4A H 0.2224 0.3379 0.2307 0.172 Uiso 0.420(8) 1 calc R P A 2
H4B H 0.2787 0.3454 0.3213 0.172 Uiso 0.420(8) 1 calc R P A 2
O5 O 0.3868(10) 0.2937(6) 0.3283(6) 0.1433(18) Uani 0.580(8) 1 d D P A 1
C0AA C 0.3253(13) 0.3657(8) 0.3176(9) 0.1433(18) Uani 0.580(8) 1 d D P A 1
H0AB H 0.2457 0.3492 0.3021 0.172 Uiso 0.580(8) 1 calc R P A 1
H0AC H 0.3404 0.4044 0.3671 0.172 Uiso 0.580(8) 1 calc R P A 1
O3 O 0.3211(8) 0.2510(7) 0.2532(9) 0.1433(18) Uani 0.420(8) 1 d D P A 2

loop_
_atom_site_aniso_label
_atom_site_aniso_U_11
_atom_site_aniso_U_22
_atom_site_aniso_U_33
_atom_site_aniso_U_23
_atom_site_aniso_U_13
_atom_site_aniso_U_12
Ga01 0.01914(18) 0.02068(19) 0.01559(17) 0.00157(12) 0.00625(12) 0.00400(12)
Co02 0.0216(2) 0.0207(2) 0.0158(2) -0.00095(16) 0.00751(16) 0.00171(17)
P003 0.0260(3) 0.0270(4) 0.0183(3) -0.0031(2) 0.0090(2) 0.0001(3)
P004 0.0204(3) 0.0246(3) 0.0222(3) 0.0050(2) 0.0051(2) 0.0033(2)
P005 0.0236(3) 0.0232(3) 0.0178(3) 0.0039(2) 0.0062(2) 0.0046(2)
P006 0.0249(3) 0.0232(4) 0.0320(4) 0.0007(3) 0.0124(3) 0.0062(3)
P007 0.0301(4) 0.0307(4) 0.0210(3) 0.0089(3) 0.0076(3) 0.0073(3)
N008 0.0223(11) 0.0290(12) 0.0179(10) 0.0021(8) 0.0081(8) 0.0048(9)
N009 0.0242(11) 0.0241(11) 0.0167(10) -0.0008(8) 0.0081(8) 0.0036(8)
N00A 0.0239(11) 0.0204(11) 0.0186(10) 0.0002(8) 0.0051(8) 0.0016(8)
N00B 0.0202(10) 0.0247(11) 0.0184(10) 0.0009(8) 0.0077(8) 0.0029(8)
C00C 0.0233(12) 0.0210(13) 0.0262(13) -0.0009(10) 0.0079(10) -0.0012(10)
C00D 0.0218(12) 0.0221(13) 0.0251(12) 0.0032(10) 0.0065(10) 0.0049(10)
C00E 0.0237(12) 0.0233(13) 0.0178(11) -0.0010(9) 0.0100(9) -0.0001(10)
C00F 0.0230(12) 0.0243(13) 0.0192(12) -0.0010(10) 0.0073(9) 0.0050(10)
C00G 0.0225(13) 0.0188(13) 0.0295(13) -0.0021(10) 0.0052(10) 0.0005(10)
C00H 0.0269(13) 0.0282(14) 0.0244(13) -0.0021(10) 0.0122(10) 0.0007(11)
C00I 0.0262(13) 0.0266(14) 0.0161(11) -0.0020(9) 0.0083(9) 0.0001(10)
C00J 0.0307(14) 0.0275(14) 0.0203(12) -0.0026(10) 0.0095(10) 0.0030(11)
C00K 0.0272(13) 0.0336(15) 0.0185(12) -0.0003(10) 0.0114(10) 0.0049(11)
C00L 0.0289(14) 0.0250(14) 0.0256(13) 0.0045(10) 0.0098(10) 0.0018(11)
C00M 0.0240(13) 0.0243(13) 0.0252(13) 0.0034(10) 0.0063(10) 0.0046(10)
C00N 0.0217(12) 0.0270(14) 0.0219(12) -0.0006(10) 0.0085(9) -0.0002(10)
C00O 0.0290(14) 0.0344(15) 0.0225(13) -0.0005(11) 0.0119(10) 0.0078(11)
C00P 0.0209(12) 0.0253(13) 0.0234(12) 0.0002(10) 0.0071(10) 0.0037(10)
C00Q 0.0217(12) 0.0229(13) 0.0204(12) 0.0009(9) 0.0078(9) 0.0028(10)
C00R 0.0242(13) 0.0351(16) 0.0276(13) 0.0064(11) 0.0098(10) 0.0068(11)
C00S 0.0303(14) 0.0269(15) 0.0340(15) -0.0023(11) 0.0135(11) 0.0019(11)
C00T 0.0281(14) 0.0312(15) 0.0253(13) 0.0075(11) 0.0079(10) 0.0052(11)
C00U 0.0265(13) 0.0297(15) 0.0231(12) 0.0040(11) 0.0038(10) 0.0006(11)
C00V 0.0299(15) 0.0308(15) 0.0249(13) -0.0035(11) 0.0065(11) 0.0006(11)
C00W 0.0271(14) 0.0375(16) 0.0268(13) 0.0062(11) 0.0109(11) 0.0078(12)
C00X 0.0271(14) 0.0375(17) 0.0328(15) 0.0115(12) 0.0100(11) 0.0022(12)
C00Y 0.0257(13) 0.0317(15) 0.0237(13) 0.0018(11) 0.0048(10) 0.0024(11)
C00Z 0.0424(17) 0.0412(18) 0.0194(13) 0.0036(12) 0.0093(11) 0.0100(14)
C010 0.0363(16) 0.0322(16) 0.0269(13) 0.0004(11) 0.0119(11) 0.0125(12)
C011 0.0422(17) 0.0405(18) 0.0249(14) -0.0009(12) 0.0118(12) 0.0038(13)
C012 0.0404(17) 0.0338(16) 0.0244(14) -0.0065(11) 0.0155(12) 0.0012(13)
C013 0.0269(13) 0.0268(14) 0.0232(12) 0.0001(10) 0.0068(10) 0.0024(10)
C014 0.0289(14) 0.0370(16) 0.0310(14) 0.0082(12) 0.0026(11) 0.0033(12)
C015 0.0217(13) 0.0363(16) 0.0309(14) 0.0044(12) 0.0069(10) 0.0015(11)
C016 0.0343(15) 0.0301(15) 0.0216(13) -0.0007(10) 0.0125(11) -0.0038(11)
C017 0.0352(15) 0.0304(15) 0.0203(12) 0.0074(10) 0.0053(10) 0.0014(11)
C018 0.0438(17) 0.0252(15) 0.0305(15) 0.0021(11) 0.0059(12) 0.0077(12)
C019 0.0455(18) 0.0392(18) 0.0283(15) -0.0019(13) 0.0161(13) 0.0135(14)
C01A 0.0350(16) 0.0246(15) 0.0459(17) -0.0011(12) 0.0158(13) 0.0066(12)
C01B 0.0384(16) 0.0367(17) 0.0357(15) 0.0119(13) 0.0166(13) 0.0121(13)
C01C 0.055(2) 0.053(2) 0.0186(14) 0.0013(13) 0.0098(13) 0.0145(16)
C01D 0.0257(14) 0.0293(15) 0.0345(15) 0.0024(12) 0.0040(11) 0.0015(11)
C01E 0.0464(18) 0.0363(17) 0.0174(13) -0.0006(11) 0.0076(11) -0.0062(13)
C01F 0.0321(16) 0.0349(17) 0.0379(16) 0.0033(13) 0.0034(12) -0.0074(13)
C01G 0.0432(17) 0.0327(16) 0.0304(14) 0.0127(12) 0.0148(12) 0.0127(13)
C01H 0.0431(18) 0.0357(17) 0.0367(16) 0.0059(13) 0.0129(13) 0.0160(14)
C01I 0.0407(17) 0.0362(17) 0.0305(15) -0.0001(12) 0.0139(12) 0.0164(13)
C01J 0.0447(18) 0.0278(16) 0.0434(17) 0.0069(13) 0.0071(14) 0.0134(13)
C01K 0.0336(15) 0.0371(17) 0.0239(13) 0.0040(11) 0.0001(11) -0.0017(12)
C01L 0.0265(14) 0.0348(16) 0.0395(16) 0.0089(13) 0.0054(12) -0.0051(12)
C01M 0.0329(16) 0.054(2) 0.0346(16) 0.0047(14) 0.0005(13) 0.0032(14)
C01N 0.054(2) 0.0307(17) 0.0378(16) 0.0092(13) 0.0137(14) 0.0105(14)
C01O 0.0306(15) 0.0362(17) 0.0365(16) -0.0016(13) 0.0017(12) -0.0068(12)
C01P 0.0275(15) 0.052(2) 0.0428(17) 0.0155(15) 0.0051(13) 0.0055(14)
C01Q 0.0356(16) 0.0380(17) 0.0292(15) -0.0074(12) 0.0017(12) -0.0032(13)
C01R 0.0326(16) 0.051(2) 0.0426(17) 0.0067(15) 0.0223(14) 0.0086(14)
C01S 0.053(2) 0.049(2) 0.0259(15) 0.0013(13) 0.0205(14) 0.0011(15)
C01T 0.076(3) 0.047(2) 0.0198(14) 0.0053(13) 0.0053(14) 0.0246(19)
C01U 0.053(2) 0.0422(19) 0.0494(19) 0.0194(16) 0.0142(16) 0.0218(16)
C01V 0.0282(15) 0.055(2) 0.0364(16) 0.0037(14) 0.0077(12) 0.0158(14)
C01W 0.075(3) 0.051(2) 0.0201(15) 0.0017(13) 0.0137(15) 0.0002(18)
C01X 0.052(2) 0.049(2) 0.0231(14) -0.0050(13) 0.0121(13) 0.0089(16)
C01Y 0.0354(18) 0.051(2) 0.050(2) 0.0097(16) 0.0032(14) 0.0128(15)
C01Z 0.051(2) 0.058(2) 0.0363(18) 0.0114(16) -0.0052(15) 0.0021(17)
C020 0.067(3) 0.066(3) 0.0403(19) 0.0207(18) 0.0144(17) 0.031(2)
C021 0.109(4) 0.045(2) 0.0282(17) 0.0049(15) 0.0013(19) 0.043(2)
C022 0.067(3) 0.159(6) 0.035(2) 0.036(3) 0.018(2) 0.037(3)
C023 0.076(3) 0.053(3) 0.084(3) 0.031(2) -0.010(3) -0.001(2)
C024 0.122(4) 0.039(2) 0.053(2) 0.0212(19) -0.032(3) -0.013(2)
C1 0.177(5) 0.140(4) 0.151(4) 0.056(3) 0.087(4) 0.059(4)
C2 0.177(5) 0.140(4) 0.151(4) 0.056(3) 0.087(4) 0.059(4)
C3 0.177(5) 0.140(4) 0.151(4) 0.056(3) 0.087(4) 0.059(4)
C4 0.177(5) 0.140(4) 0.151(4) 0.056(3) 0.087(4) 0.059(4)
O5 0.177(5) 0.140(4) 0.151(4) 0.056(3) 0.087(4) 0.059(4)
C0AA 0.177(5) 0.140(4) 0.151(4) 0.056(3) 0.087(4) 0.059(4)
O3 0.177(5) 0.140(4) 0.151(4) 0.056(3) 0.087(4) 0.059(4)

loop_
_atom_type_symbol
_atom_type_description
_atom_type_scat_dispersion_real
_atom_type_scat_dispersion_imag
_atom_type_scat_source
C C 0.0181 0.0091 'International Tables Vol C Tables 4.2.6.8 and 6.1.1.4'
H H 0.0000 0.0000 'International Tables Vol C Tables 4.2.6.8 and 6.1.1.4'
Co Co -2.3653 3.6143 'International Tables Vol C Tables 4.2.6.8 and 6.1.1.4'
Ga Ga -1.2846 0.7763 'International Tables Vol C Tables 4.2.6.8 and 6.1.1.4'
N N 0.0311 0.0180 'International Tables Vol C Tables 4.2.6.8 and 6.1.1.4'
O O 0.0492 0.0322 'International Tables Vol C Tables 4.2.6.8 and 6.1.1.4'
P P 0.2955 0.4335 'International Tables Vol C Tables 4.2.6.8 and 6.1.1.4'

loop_
_exptl_crystal_face_index_h
_exptl_crystal_face_index_k
_exptl_crystal_face_index_l
_exptl_crystal_face_perp_dist
-8 2 -2 0.1047
4 7 -8 0.1203
2 -4 -10 0.2527
8 -2 1 0.1010
1 -10 6 0.0365
-7 -3 1 0.0928
1 -3 -10 0.2530
5 4 4 0.0835
-1 8 -9 0.1147
-1 10 3 0.0794
5 -5 -9 0.2303
4 9 -2 0.0859
5 7 -7 0.1120
-2 8 -7 0.1203
1 8 -9 0.0995
-3 9 4 0.0914
1 10 2 0.0749
0 3 10 0.0437

loop_
_geom_angle_atom_site_label_1
_geom_angle_atom_site_label_2
_geom_angle_atom_site_label_3
_geom_angle
P004 Ga01 P005 81.93(2)
N008 Ga01 P004 120.70(7)
N008 Ga01 P005 117.54(7)
N008 Ga01 N00A 96.49(9)
N00A Ga01 P004 117.88(7)
N00A Ga01 P005 124.67(6)
P003 Co02 P004 92.49(3)
P003 Co02 P005 54.85(2)
P003 Co02 P006 55.46(3)
P004 Co02 P005 83.02(3)
P006 Co02 P004 53.95(3)
P006 Co02 P005 91.46(3)
N009 Co02 P003 94.00(7)
N009 Co02 P004 156.96(7)
N009 Co02 P005 118.55(7)
N009 Co02 P006 113.59(7)
N00B Co02 P003 176.10(7)
N00B Co02 P004 91.29(7)
N00B Co02 P005 124.77(6)
N00B Co02 P006 127.99(7)
N00B Co02 N009 82.87(9)
P005 P003 Co02 63.97(3)
P005 P003 P006 102.56(4)
P006 P003 Co02 62.83(3)
Ga01 P004 Co02 98.84(3)
P006 P004 Ga01 97.17(3)
P006 P004 Co02 62.74(3)
Co02 P005 Ga01 96.01(2)
P003 P005 Ga01 97.05(3)
P003 P005 Co02 61.19(3)
P003 P005 P007 94.21(3)
P007 P005 Ga01 134.22(4)
P007 P005 Co02 127.87(4)
P003 P006 Co02 61.71(3)
P004 P006 Co02 63.31(3)
P004 P006 P003 103.45(4)
C014 P007 P005 101.09(10)
C01G P007 P005 99.83(10)
C01G P007 C014 105.10(15)
C00K N008 Ga01 121.13(17)
C00R N008 Ga01 121.31(19)
C00R N008 C00K 116.8(2)
C00E N009 Co02 132.30(18)
C00Q N009 Co02 112.50(16)
C00Q N009 C00E 115.1(2)
C00G N00A Ga01 120.90(17)
C00U N00A Ga01 121.76(18)
C00U N00A C00G 116.7(2)
C00F N00B Co02 113.29(17)
C00F N00B C00I 116.3(2)
C00I N00B Co02 130.19(18)
C00G C00C C013 121.6(2)
C00S C00C C00G 118.1(3)
C00S C00C C013 120.3(2)
C00M C00D C00Q 105.4(2)
C00T C00D C00M 118.8(3)
C00T C00D C00Q 135.8(3)
C00L C00E N009 120.7(2)
C00L C00E C00N 121.4(2)
C00N C00E N009 117.8(2)
N00B C00F C00P 135.7(2)
N00B C00F C00Q 115.6(2)
C00Q C00F C00P 108.7(2)
C00C C00G N00A 119.5(2)
C018 C00G N00A 119.1(2)
C018 C00G C00C 121.4(2)
C00N C00H H00H 118.9
C016 C00H H00H 118.9
C016 C00H C00N 122.2(3)
C00J C00I N00B 120.0(2)
C00J C00I C00Y 121.4(2)
C00Y C00I N00B 118.6(2)
C00I C00J C012 118.1(3)
C00I C00J C01I 119.9(2)
C012 C00J C01I 122.0(3)
C00O C00K N008 120.2(2)
C00Z C00K N008 118.5(3)
C00Z C00K C00O 121.1(3)
C00E C00L C017 118.4(2)
C00E C00L C01B 120.8(2)
C017 C00L C01B 120.8(3)
C00D C00M C00P 112.3(2)
C01D C00M C00D 124.3(3)
C01D C00M C00P 123.5(3)
C00E C00N C00W 121.3(2)
C00H C00N C00E 117.9(3)
C00H C00N C00W 120.8(2)
C00K C00O C010 122.2(2)
C019 C00O C00K 117.3(3)
C019 C00O C010 120.4(3)
C00M C00P C00F 105.3(2)
C00V C00P C00F 136.5(3)
C00V C00P C00M 118.1(3)
N009 C00Q C00D 136.2(2)
N009 C00Q C00F 115.4(2)
C00F C00Q C00D 108.3(2)
N008 C00R C015 124.3(2)
N008 C00R C01R 120.3(3)
C015 C00R C01R 115.2(3)
C00C C00S H00S 119.6
C01A C00S C00C 120.8(3)
C01A C00S H00S 119.6
C00D C00T H00T 121.1
C00D C00T C00X 117.8(3)
C00X C00T H00T 121.1
N00A C00U C015 124.1(3)
N00A C00U C01F 120.5(3)
C015 C00U C01F 115.3(3)
C00P C00V H00V 120.5
C00P C00V C01Q 118.9(3)
C01Q C00V H00V 120.5
C00N C00W H00A 109.5
C00N C00W H00B 109.5
C00N C00W H00C 109.5
H00A C00W H00B 109.5
H00A C00W H00C 109.5
H00B C00W H00C 109.5
C00T C00X H00X 118.6
C01L C00X C00T 122.8(3)
C01L C00X H00X 118.6
C00I C00Y C01V 120.9(2)
C01K C00Y C00I 118.3(3)
C01K C00Y C01V 120.8(3)
C00K C00Z C01T 122.8(3)
C01C C00Z C00K 118.6(3)
C01C C00Z C01T 118.6(3)
C00O C010 H010 107.4
C00O C010 C01H 112.7(3)
C00O C010 C01Y 114.0(3)
C01H C010 H010 107.4
C01Y C010 H010 107.4
C01Y C010 C01H 107.7(3)
H01A C011 H01B 109.5
H01A C011 H01C 109.5
H01B C011 H01C 109.5
C013 C011 H01A 109.5
C013 C011 H01B 109.5
C013 C011 H01C 109.5
C00J C012 H012 118.9
C01E C012 C00J 122.2(3)
C01E C012 H012 118.9
C00C C013 C011 113.0(2)
C00C C013 H013 106.8
C00C C013 C01M 114.5(3)
C011 C013 H013 106.8
C01M C013 C011 108.5(3)
C01M C013 H013 106.8
P007 C014 H014 105.7
C01P C014 P007 116.7(2)
C01P C014 H014 105.7
C01P C014 C01Z 111.0(3)
C01Z C014 P007 111.3(2)
C01Z C014 H014 105.7
C00R C015 C00U 128.3(3)
C00R C015 H015 115.9
C00U C015 H015 115.9
C00H C016 C017 118.5(2)
C00H C016 C01S 121.2(3)
C017 C016 C01S 120.2(3)
C00L C017 H017 119.2
C016 C017 C00L 121.6(3)
C016 C017 H017 119.2
C00G C018 C01J 118.3(3)
C00G C018 C021 122.9(3)
C01J C018 C021 118.8(3)
C00O C019 H019 119.0
C01X C019 C00O 122.0(3)
C01X C019 H019 119.0
C00S C01A H01D 119.8
C01J C01A C00S 120.4(3)
C01J C01A H01D 119.8
C00L C01B H01E 109.5
C00L C01B H01F 109.5
C00L C01B H01G 109.5
H01E C01B H01F 109.5
H01E C01B H01G 109.5
H01F C01B H01G 109.5
C00Z C01C H01H 119.4
C01X C01C C00Z 121.2(3)
C01X C01C H01H 119.4
C00M C01D C01L 115.7(3)
C00M C01D C01O 117.1(3)
C01O C01D C01L 127.2(3)
C012 C01E C01K 117.9(3)
C012 C01E C01W 121.0(3)
C01K C01E C01W 121.1(3)
C00U C01F H01I 109.5
C00U C01F H01J 109.5
C00U C01F H01K 109.5
H01I C01F H01J 109.5
H01I C01F H01K 109.5
H01J C01F H01K 109.5
P007 C01G H01L 109.6
C01N C01G P007 108.3(2)
C01N C01G H01L 109.6
C01U C01G P007 110.0(2)
C01U C01G H01L 109.6
C01U C01G C01N 109.8(3)
C010 C01H H01M 109.5
C010 C01H H01N 109.5
C010 C01H H01O 109.5
H01M C01H H01N 109.5
H01M C01H H01O 109.5
H01N C01H H01O 109.5
C00J C01I H01P 109.5
C00J C01I H01Q 109.5
C00J C01I H01R 109.5
H01P C01I H01Q 109.5
H01P C01I H01R 109.5
H01Q C01I H01R 109.5
C018 C01J H01S 119.5
C01A C01J C018 120.9(3)
C01A C01J H01S 119.5
C00Y C01K H01T 119.0
C01E C01K C00Y 122.0(3)
C01E C01K H01T 119.0
C00X C01L C01D 120.6(3)
C00X C01L H01U 119.7
C01D C01L H01U 119.7
C013 C01M H01V 109.5
C013 C01M H01W 109.5
C013 C01M H01X 109.5
H01V C01M H01W 109.5
H01V C01M H01X 109.5
H01W C01M H01X 109.5
C01G C01N H01Y 109.5
C01G C01N H 109.5
C01G C01N HA 109.5
H01Y C01N H 109.5
H01Y C01N HA 109.5
H C01N HA 109.5
C01D C01O H01Z 120.0
C01Q C01O C01D 119.9(3)
C01Q C01O H01Z 120.0
C014 C01P H01 109.5
C014 C01P HB 109.5
C014 C01P HC 109.5
H01 C01P HB 109.5
H01 C01P HC 109.5
HB C01P HC 109.5
C00V C01Q H0AA 118.8
C01O C01Q C00V 122.5(3)
C01O C01Q H0AA 118.8
C00R C01R H1AA 109.5
C00R C01R HD 109.5
C00R C01R HE 109.5
H1AA C01R HD 109.5
H1AA C01R HE 109.5
HD C01R HE 109.5
C016 C01S H2AA 109.5
C016 C01S HF 109.5
C016 C01S HG 109.5
H2AA C01S HF 109.5
H2AA C01S HG 109.5
HF C01S HG 109.5
C00Z C01T H3AA 107.6
C00Z C01T C020 111.6(3)
C00Z C01T C023 112.3(3)
C020 C01T H3AA 107.6
C023 C01T H3AA 107.6
C023 C01T C020 109.9(3)
C01G C01U H4AA 109.5
C01G C01U HH 109.5
C01G C01U HI 109.5
H4AA C01U HH 109.5
H4AA C01U HI 109.5
HH C01U HI 109.5
C00Y C01V H5AA 109.5
C00Y C01V HJ 109.5
C00Y C01V HK 109.5
H5AA C01V HJ 109.5
H5AA C01V HK 109.5
HJ C01V HK 109.5
C01E C01W H6AA 109.5
C01E C01W HL 109.5
C01E C01W HM 109.5
H6AA C01W HL 109.5
H6AA C01W HM 109.5
HL C01W HM 109.5
C019 C01X H7AA 120.2
C01C C01X C019 119.6(3)
C01C C01X H7AA 120.2
C010 C01Y H8AA 109.5
C010 C01Y HN 109.5
C010 C01Y HO 109.5
H8AA C01Y HN 109.5
H8AA C01Y HO 109.5
HN C01Y HO 109.5
C014 C01Z H9AA 109.5
C014 C01Z HP 109.5
C014 C01Z HQ 109.5
H9AA C01Z HP 109.5
H9AA C01Z HQ 109.5
HP C01Z HQ 109.5
C01T C020 H02A 109.5
C01T C020 H02B 109.5
C01T C020 H02C 109.5
H02A C020 H02B 109.5
H02A C020 H02C 109.5
H02B C020 H02C 109.5
C018 C021 H021 107.9
C018 C021 C022 112.4(4)
C022 C021 H021 107.9
C024 C021 C018 111.0(4)
C024 C021 H021 107.9
C024 C021 C022 109.4(3)
C021 C022 H02D 109.5
C021 C022 H02E 109.5
C021 C022 H02F 109.5
H02D C022 H02E 109.5
H02D C022 H02F 109.5
H02E C022 H02F 109.5
C01T C023 H02G 109.5
C01T C023 H02H 109.5
C01T C023 H02I 109.5
H02G C023 H02H 109.5
H02G C023 H02I 109.5
H02H C023 H02I 109.5
C021 C024 H02J 109.5
C021 C024 H02K 109.5
C021 C024 H02L 109.5
H02J C024 H02K 109.5
H02J C024 H02L 109.5
H02K C024 H02L 109.5
H1A C1 H1B 109.1
C2 C1 H1A 111.2
C2 C1 H1B 111.2
C2 C1 C3 103.0(4)
C3 C1 H1A 111.2
C3 C1 H1B 111.2
C1 C2 H2BD 111.2
C1 C2 H2BE 111.2
C1 C2 H2AB 108.3
C1 C2 H2AC 108.3
C1 C2 C4 103.0(4)
C1 C2 C0AA 115.9(7)
H2BD C2 H2BE 109.1
H2AB C2 H2AC 107.4
C4 C2 H2BD 111.2
C4 C2 H2BE 111.2
C0AA C2 H2AB 108.3
C0AA C2 H2AC 108.3
C1 C3 H3A 109.4
C1 C3 H3B 109.4
C1 C3 O5 111.2(6)
C1 C3 O3 117.0(8)
H3A C3 H3B 108.0
O5 C3 H3A 109.4
O5 C3 H3B 109.4
C2 C4 H4A 107.0
C2 C4 H4B 107.0
C2 C4 O3 121.2(8)
H4A C4 H4B 106.8
O3 C4 H4A 107.0
O3 C4 H4B 107.0
C0AA O5 C3 97.7(8)
C2 C0AA O5 105.8(7)
C2 C0AA H0AB 110.6
C2 C0AA H0AC 110.6
O5 C0AA H0AB 110.6
O5 C0AA H0AC 110.6
H0AB C0AA H0AC 108.7
C4 O3 C3 84.4(9)

loop_
_geom_bond_atom_site_label_1
_geom_bond_atom_site_label_2
_geom_bond_distance
Ga01 P004 2.3410(7)
Ga01 P005 2.4201(7)
Ga01 N008 1.974(2)
Ga01 N00A 1.976(2)
Co02 P003 2.3082(8)
Co02 P004 2.3436(7)
Co02 P005 2.3670(8)
Co02 P006 2.3319(8)
Co02 N009 1.959(2)
Co02 N00B 1.930(2)
P003 P005 2.1539(9)
P003 P006 2.1591(10)
P004 P006 2.1208(9)
P005 P007 2.2409(9)
P007 C014 1.876(3)
P007 C01G 1.866(3)
N008 C00K 1.451(3)
N008 C00R 1.340(4)
N009 C00E 1.444(3)
N009 C00Q 1.323(3)
N00A C00G 1.458(3)
N00A C00U 1.332(4)
N00B C00F 1.326(4)
N00B C00I 1.437(3)
C00C C00G 1.407(4)
C00C C00S 1.394(4)
C00C C013 1.514(4)
C00D C00M 1.416(4)
C00D C00Q 1.472(4)
C00D C00T 1.387(4)
C00E C00L 1.395(4)
C00E C00N 1.409(4)
C00F C00P 1.461(4)
C00F C00Q 1.433(3)
C00G C018 1.392(4)
C00H H00H 0.9500
C00H C00N 1.395(4)
C00H C016 1.382(4)
C00I C00J 1.390(4)
C00I C00Y 1.399(4)
C00J C012 1.398(4)
C00J C01I 1.499(4)
C00K C00O 1.407(4)
C00K C00Z 1.402(4)
C00L C017 1.396(4)
C00L C01B 1.505(4)
C00M C00P 1.430(4)
C00M C01D 1.391(4)
C00N C00W 1.499(4)
C00O C010 1.516(4)
C00O C019 1.399(4)
C00P C00V 1.379(4)
C00R C015 1.398(4)
C00R C01R 1.514(4)
C00S H00S 0.9500
C00S C01A 1.382(5)
C00T H00T 0.9500
C00T C00X 1.418(4)
C00U C015 1.400(4)
C00U C01F 1.512(4)
C00V H00V 0.9500
C00V C01Q 1.419(4)
C00W H00A 0.9800
C00W H00B 0.9800
C00W H00C 0.9800
C00X H00X 0.9500
C00X C01L 1.372(5)
C00Y C01K 1.392(4)
C00Y C01V 1.507(4)
C00Z C01C 1.393(4)
C00Z C01T 1.519(5)
C010 H010 1.0000
C010 C01H 1.531(5)
C010 C01Y 1.524(5)
C011 H01A 0.9800
C011 H01B 0.9800
C011 H01C 0.9800
C011 C013 1.531(4)
C012 H012 0.9500
C012 C01E 1.387(5)
C013 H013 1.0000
C013 C01M 1.521(4)
C014 H014 1.0000
C014 C01P 1.529(4)
C014 C01Z 1.531(4)
C015 H015 0.9500
C016 C017 1.396(4)
C016 C01S 1.508(4)
C017 H017 0.9500
C018 C01J 1.401(4)
C018 C021 1.522(4)
C019 H019 0.9500
C019 C01X 1.379(5)
C01A H01D 0.9500
C01A C01J 1.371(5)
C01B H01E 0.9800
C01B H01F 0.9800
C01B H01G 0.9800
C01C H01H 0.9500
C01C C01X 1.374(5)
C01D C01L 1.426(4)
C01D C01O 1.419(4)
C01E C01K 1.389(5)
C01E C01W 1.508(4)
C01F H01I 0.9800
C01F H01J 0.9800
C01F H01K 0.9800
C01G H01L 1.0000
C01G C01N 1.543(5)
C01G C01U 1.535(4)
C01H H01M 0.9800
C01H H01N 0.9800
C01H H01O 0.9800
C01I H01P 0.9800
C01I H01Q 0.9800
C01I H01R 0.9800
C01J H01S 0.9500
C01K H01T 0.9500
C01L H01U 0.9500
C01M H01V 0.9800
C01M H01W 0.9800
C01M H01X 0.9800
C01N H01Y 0.9800
C01N H 0.9800
C01N HA 0.9800
C01O H01Z 0.9500
C01O C01Q 1.378(5)
C01P H01 0.9800
C01P HB 0.9800
C01P HC 0.9800
C01Q H0AA 0.9500
C01R H1AA 0.9800
C01R HD 0.9800
C01R HE 0.9800
C01S H2AA 0.9800
C01S HF 0.9800
C01S HG 0.9800
C01T H3AA 1.0000
C01T C020 1.523(6)
C01T C023 1.522(7)
C01U H4AA 0.9800
C01U HH 0.9800
C01U HI 0.9800
C01V H5AA 0.9800
C01V HJ 0.9800
C01V HK 0.9800
C01W H6AA 0.9800
C01W HL 0.9800
C01W HM 0.9800
C01X H7AA 0.9500
C01Y H8AA 0.9800
C01Y HN 0.9800
C01Y HO 0.9800
C01Z H9AA 0.9800
C01Z HP 0.9800
C01Z HQ 0.9800
C020 H02A 0.9800
C020 H02B 0.9800
C020 H02C 0.9800
C021 H021 1.0000
C021 C022 1.531(8)
C021 C024 1.513(8)
C022 H02D 0.9800
C022 H02E 0.9800
C022 H02F 0.9800
C023 H02G 0.9800
C023 H02H 0.9800
C023 H02I 0.9800
C024 H02J 0.9800
C024 H02K 0.9800
C024 H02L 0.9800
C1 H1A 0.9900
C1 H1B 0.9900
C1 C2 1.353(6)
C1 C3 1.354(6)
C2 H2BD 0.9900
C2 H2BE 0.9900
C2 H2AB 0.9900
C2 H2AC 0.9900
C2 C4 1.354(6)
C2 C0AA 1.354(6)
C3 H3A 0.9900
C3 H3B 0.9900
C3 O5 1.516(8)
C3 O3 1.516(8)
C4 H4A 0.9900
C4 H4B 0.9900
C4 O3 1.516(8)
O5 C0AA 1.516(8)
C0AA H0AB 0.9900
C0AA H0AC 0.9900

loop_
_exptl_oxdiff_crystal_face_indexfrac_h
_exptl_oxdiff_crystal_face_indexfrac_k
_exptl_oxdiff_crystal_face_indexfrac_l
_exptl_oxdiff_crystal_face_x
_exptl_oxdiff_crystal_face_y
_exptl_oxdiff_crystal_face_z
-8.0019 1.9994 -1.9980 -0.1566 -1.0041 -0.2622
3.9990 7.0026 -8.0017 -0.8211 0.4384 -0.3324
2.0003 -4.0020 -10.0008 0.0575 0.1915 -0.9859
8.0019 -1.9994 0.9979 0.1307 0.9980 0.1754
1.0023 -10.0031 6.0004 0.9801 0.1715 0.1444
-7.0007 -3.0021 1.0021 0.3296 -0.8565 -0.1796
1.0000 -3.0018 -10.0006 -0.0180 0.0666 -0.9671
5.0005 4.0026 3.9987 -0.2674 0.6382 0.6117
-1.0022 8.0021 -9.0004 -0.8917 -0.1873 -0.4846
-1.0017 10.0039 3.0000 -0.7462 -0.1170 0.6375
5.0011 -5.0018 -9.0016 0.1435 0.5698 -0.8758
3.9991 9.0039 -2.0015 -0.8316 0.4724 0.2684
4.9992 7.0029 -7.0019 -0.8028 0.5682 -0.2246
-2.0022 8.0021 -7.0001 -0.8320 -0.2990 -0.3318
0.9982 8.0025 -9.0010 -0.9071 0.0601 -0.4426
-3.0018 9.0033 4.0007 -0.6216 -0.3572 0.6426
0.9986 10.0041 1.9994 -0.7877 0.1244 0.5927
0.0002 3.0019 10.0003 0.0103 0.0571 0.9881

loop_
_smtbx_masks_void_nr
_smtbx_masks_void_average_x
_smtbx_masks_void_average_y
_smtbx_masks_void_average_z
_smtbx_masks_void_volume
_smtbx_masks_void_count_electrons
_smtbx_masks_void_content
1 0.000 0.000 0.000 543.0 79.5 thf
